data_4038278
loop_
_publ_author_name
'Sundaravelu, Nallappan'
'Guha, Somraj'
'Sekar, Govindasamy'

_publ_section_title
;
 Iodonium Ion-Catalyzed Domino Synthesis of <i>Z</i>-Selective
 \a,\b-Diphenylthio Enones from Easily Accessible Secondary Alcohols.
;
_journal_issue 9
_journal_name_full 'The Journal of organic chemistry'
_journal_page_first 5895
_journal_page_last 5906
_journal_paper_doi 10.1021/acs.joc.0c00183
_journal_volume 85
_journal_year 2020
_chemical_formula_moiety 'C21 H12 Cl2 O S2'
_chemical_formula_sum 'C21 H12 Cl2 O S2'
_chemical_formula_weight 415.33
_space_group_crystal_system triclinic
_space_group_IT_number 2
_space_group_name_Hall '-P 1'
_space_group_name_H-M_alt 'P -1'
_atom_sites_solution_hydrogens geom
_audit_creation_method SHELXL-2014/7
_cell_angle_alpha 72.0273(13)
_cell_angle_beta 79.5744(13)
_cell_angle_gamma 77.9792(13)
_cell_formula_units_Z 2
_cell_length_a 8.2801(3)
_cell_length_b 10.9055(4)
_cell_length_c 11.3166(3)
_cell_measurement_reflns_used 6987
_cell_measurement_temperature 296(2)
_cell_measurement_theta_max 26.41
_cell_measurement_theta_min 2.96
_cell_volume 943.19(6)
_computing_cell_refinement 'Bruker SAINT'
_computing_data_collection 'Bruker APEX2'
_computing_data_reduction 'Bruker SAINT'
_computing_molecular_graphics 'Bruker SHELXTL'
_computing_publication_material 'Bruker SHELXTL'
_computing_structure_refinement 'SHELXL-2014/7 (Sheldrick, 2014)'
_computing_structure_solution 'SHELXS-97 (Sheldrick 2008)'
_diffrn_ambient_temperature 296(2)
_diffrn_measured_fraction_theta_full 0.981
_diffrn_measured_fraction_theta_max 0.981
_diffrn_measurement_device_type 'Bruker APEX-II CCD'
_diffrn_measurement_method '\f and \w scans'
_diffrn_radiation_type MoK\a
_diffrn_radiation_wavelength 0.71073
_diffrn_reflns_av_R_equivalents 0.0162
_diffrn_reflns_av_unetI/netI 0.0148
_diffrn_reflns_Laue_measured_fraction_full 0.981
_diffrn_reflns_Laue_measured_fraction_max 0.981
_diffrn_reflns_limit_h_max 9
_diffrn_reflns_limit_h_min -9
_diffrn_reflns_limit_k_max 12
_diffrn_reflns_limit_k_min -12
_diffrn_reflns_limit_l_max 12
_diffrn_reflns_limit_l_min -13
_diffrn_reflns_number 13086
_diffrn_reflns_point_group_measured_fraction_full 0.981
_diffrn_reflns_point_group_measured_fraction_max 0.981
_diffrn_reflns_theta_full 24.999
_diffrn_reflns_theta_max 24.999
_diffrn_reflns_theta_min 1.990
_exptl_absorpt_coefficient_mu 0.573
_exptl_absorpt_correction_T_max 0.945
_exptl_absorpt_correction_T_min 0.856
_exptl_absorpt_correction_type multi-scan
_exptl_absorpt_process_details 'SADABS V2014/5(Bruker AXS.Inc)'
_exptl_crystal_colour purple
_exptl_crystal_density_diffrn 1.462
_exptl_crystal_description Block
_exptl_crystal_F_000 424
_exptl_crystal_size_max 0.280
_exptl_crystal_size_mid 0.220
_exptl_crystal_size_min 0.100
_refine_diff_density_max 0.349
_refine_diff_density_min -0.320
_refine_diff_density_rms 0.040
_refine_ls_extinction_method none
_refine_ls_goodness_of_fit_ref 1.035
_refine_ls_hydrogen_treatment constr
_refine_ls_matrix_type full
_refine_ls_number_parameters 235
_refine_ls_number_reflns 3260
_refine_ls_number_restraints 0
_refine_ls_restrained_S_all 1.035
_refine_ls_R_factor_all 0.0446
_refine_ls_R_factor_gt 0.0369
_refine_ls_shift/su_max 0.001
_refine_ls_shift/su_mean 0.000
_refine_ls_structure_factor_coef Fsqd
_refine_ls_weighting_details 'w=1/[\s^2^(Fo^2^)+(0.0374P)^2^+0.6144P] where P=(Fo^2^+2Fc^2^)/3'
_refine_ls_weighting_scheme calc
_refine_ls_wR_factor_gt 0.0884
_refine_ls_wR_factor_ref 0.0952
_reflns_Friedel_coverage 0.000
_reflns_number_gt 2777
_reflns_number_total 3260
_reflns_threshold_expression 'I > 2\s(I)'
_cod_data_source_file jo0c00183_si_003.cif
_cod_data_source_block 295
_cod_depositor_comments 'Adding full bibliography for 4038277--4038278.cif.'
_cod_database_code 4038278
_shelx_shelxl_version_number 2014/7
_shelx_space_group_comment
; 
The symmetry employed for this shelxl refinement is uniquely defined 
by the following loop, which should always be used as a source of 
symmetry information in preference to the above space-group names. 
They are only intended as comments. 
;
_shelx_estimated_absorpt_t_min 0.856
_shelx_estimated_absorpt_t_max 0.945

loop_
_space_group_symop_operation_xyz
'x, y, z'
'-x, -y, -z'

loop_
_atom_site_label
_atom_site_type_symbol
_atom_site_fract_x
_atom_site_fract_y
_atom_site_fract_z
_atom_site_U_iso_or_equiv
_atom_site_adp_type
_atom_site_occupancy
_atom_site_site_symmetry_order
_atom_site_calc_flag
_atom_site_refinement_flags_posn
_atom_site_refinement_flags_adp
_atom_site_refinement_flags_occupancy
_atom_site_disorder_assembly
_atom_site_disorder_group
C1 C 0.1586(2) 0.1356(2) 0.40292(18) 0.0378(5) Uani 1 1 d . . . . .
C2 C -0.0246(3) 0.1823(2) 0.40648(19) 0.0397(5) Uani 1 1 d . . . . .
C3 C -0.1452(3) 0.2140(2) 0.4978(2) 0.0499(5) Uani 1 1 d . . . . .
H3 H -0.1190 0.2086 0.5759 0.060 Uiso 1 1 calc R U . . .
C4 C -0.3092(3) 0.2549(3) 0.4689(3) 0.0636(7) Uani 1 1 d . . . . .
H4 H -0.3931 0.2766 0.5293 0.076 Uiso 1 1 calc R U . . .
C5 C -0.3490(3) 0.2636(3) 0.3530(3) 0.0667(7) Uani 1 1 d . . . . .
H5 H -0.4583 0.2929 0.3358 0.080 Uiso 1 1 calc R U . . .
C6 C -0.2279(3) 0.2292(3) 0.2622(3) 0.0585(6) Uani 1 1 d . . . . .
H6 H -0.2543 0.2341 0.1842 0.070 Uiso 1 1 calc R U . . .
C7 C -0.0676(3) 0.1874(2) 0.2906(2) 0.0450(5) Uani 1 1 d . . . . .
C8 C 0.0825(3) 0.1358(2) 0.21606(19) 0.0459(5) Uani 1 1 d . . . . .
C9 C 0.2207(3) 0.1116(2) 0.29174(19) 0.0425(5) Uani 1 1 d . . . . .
C10 C 0.1929(3) 0.2046(2) 0.61352(18) 0.0402(5) Uani 1 1 d . . . . .
C11 C 0.1834(3) 0.3380(2) 0.5637(2) 0.0586(6) Uani 1 1 d . . . . .
H11 H 0.2163 0.3729 0.4789 0.070 Uiso 1 1 calc R U . . .
C12 C 0.1253(4) 0.4194(3) 0.6391(3) 0.0705(8) Uani 1 1 d . . . . .
H12 H 0.1178 0.5094 0.6056 0.085 Uiso 1 1 calc R U . . .
C13 C 0.0786(3) 0.3661(3) 0.7645(3) 0.0638(7) Uani 1 1 d . . . . .
C14 C 0.0884(3) 0.2340(3) 0.8158(2) 0.0616(7) Uani 1 1 d . . . . .
H14 H 0.0570 0.1994 0.9010 0.074 Uiso 1 1 calc R U . . .
C15 C 0.1454(3) 0.1531(2) 0.73970(19) 0.0474(5) Uani 1 1 d . . . . .
H15 H 0.1519 0.0631 0.7735 0.057 Uiso 1 1 calc R U . . .
C16 C 0.4765(3) 0.1548(2) 0.10179(19) 0.0423(5) Uani 1 1 d . . . . .
C17 C 0.6015(3) 0.1079(2) 0.0197(2) 0.0481(5) Uani 1 1 d . . . . .
H17 H 0.6522 0.0209 0.0423 0.058 Uiso 1 1 calc R U . . .
C18 C 0.6511(3) 0.1895(3) -0.0950(2) 0.0561(6) Uani 1 1 d . . . . .
H18 H 0.7363 0.1586 -0.1496 0.067 Uiso 1 1 calc R U . . .
C19 C 0.5736(3) 0.3167(3) -0.1280(2) 0.0574(6) Uani 1 1 d . . . . .
C20 C 0.4498(3) 0.3657(3) -0.0477(3) 0.0597(6) Uani 1 1 d . . . . .
H20 H 0.3988 0.4526 -0.0712 0.072 Uiso 1 1 calc R U . . .
C21 C 0.4027(3) 0.2843(2) 0.0681(2) 0.0535(6) Uani 1 1 d . . . . .
H21 H 0.3208 0.3168 0.1238 0.064 Uiso 1 1 calc R U . . .
Cl1 Cl 0.00430(15) 0.46877(11) 0.86024(11) 0.1165(4) Uani 1 1 d . . . . .
Cl2 Cl 0.63275(13) 0.41831(9) -0.27579(8) 0.0981(3) Uani 1 1 d . . . . .
O1 O 0.0897(2) 0.1117(2) 0.11724(15) 0.0667(5) Uani 1 1 d . . . . .
S1 S 0.28165(7) 0.09522(6) 0.52199(5) 0.05125(18) Uani 1 1 d . . . . .
S2 S 0.42447(7) 0.04353(6) 0.24919(5) 0.05169(18) Uani 1 1 d . . . . .

loop_
_atom_site_aniso_label
_atom_site_aniso_U_11
_atom_site_aniso_U_22
_atom_site_aniso_U_33
_atom_site_aniso_U_23
_atom_site_aniso_U_13
_atom_site_aniso_U_12
C1 0.0391(11) 0.0397(11) 0.0333(10) -0.0080(9) -0.0047(9) -0.0066(9)
C2 0.0378(11) 0.0388(11) 0.0404(11) -0.0072(9) -0.0038(9) -0.0088(9)
C3 0.0442(12) 0.0536(14) 0.0511(13) -0.0160(11) -0.0002(10) -0.0095(10)
C4 0.0402(13) 0.0660(17) 0.084(2) -0.0305(15) 0.0058(13) -0.0060(12)
C5 0.0400(14) 0.0677(17) 0.094(2) -0.0214(15) -0.0193(14) -0.0040(12)
C6 0.0476(14) 0.0637(16) 0.0652(16) -0.0109(13) -0.0194(12) -0.0115(12)
C7 0.0438(12) 0.0479(13) 0.0434(12) -0.0072(10) -0.0102(10) -0.0125(10)
C8 0.0502(13) 0.0536(13) 0.0357(11) -0.0091(10) -0.0080(10) -0.0156(10)
C9 0.0419(12) 0.0518(13) 0.0328(10) -0.0107(9) -0.0049(9) -0.0072(10)
C10 0.0393(11) 0.0479(12) 0.0336(10) -0.0109(9) -0.0063(9) -0.0070(9)
C11 0.0685(16) 0.0518(15) 0.0491(14) -0.0032(11) -0.0033(12) -0.0160(12)
C12 0.086(2) 0.0408(14) 0.086(2) -0.0148(14) -0.0199(17) -0.0099(13)
C13 0.0689(17) 0.0638(17) 0.0701(18) -0.0389(15) -0.0214(14) 0.0055(13)
C14 0.0738(17) 0.0733(18) 0.0353(12) -0.0191(12) -0.0087(12) 0.0005(14)
C15 0.0592(14) 0.0437(12) 0.0371(11) -0.0080(9) -0.0097(10) -0.0055(10)
C16 0.0366(11) 0.0561(14) 0.0397(11) -0.0222(10) -0.0036(9) -0.0077(10)
C17 0.0416(12) 0.0551(14) 0.0510(13) -0.0239(11) -0.0036(10) -0.0036(10)
C18 0.0504(14) 0.0680(17) 0.0517(14) -0.0275(13) 0.0110(11) -0.0120(12)
C19 0.0568(15) 0.0627(16) 0.0516(14) -0.0146(12) 0.0041(12) -0.0187(12)
C20 0.0570(15) 0.0490(14) 0.0688(17) -0.0162(13) 0.0009(13) -0.0072(11)
C21 0.0474(13) 0.0568(15) 0.0570(14) -0.0270(12) 0.0057(11) -0.0043(11)
Cl1 0.1317(8) 0.1135(8) 0.1334(8) -0.0949(7) -0.0387(7) 0.0266(6)
Cl2 0.1125(7) 0.0856(6) 0.0710(5) -0.0004(4) 0.0225(5) -0.0231(5)
O1 0.0706(12) 0.0962(14) 0.0418(9) -0.0264(9) -0.0132(8) -0.0163(10)
S1 0.0489(3) 0.0655(4) 0.0395(3) -0.0221(3) -0.0138(2) 0.0086(3)
S2 0.0467(3) 0.0651(4) 0.0379(3) -0.0155(3) -0.0037(2) 0.0027(3)

loop_
_atom_type_symbol
_atom_type_description
_atom_type_scat_dispersion_real
_atom_type_scat_dispersion_imag
_atom_type_scat_source
C C 0.0033 0.0016 'International Tables Vol C Tables 4.2.6.8 and 6.1.1.4'
H H 0.0000 0.0000 'International Tables Vol C Tables 4.2.6.8 and 6.1.1.4'
O O 0.0106 0.0060 'International Tables Vol C Tables 4.2.6.8 and 6.1.1.4'
S S 0.1246 0.1234 'International Tables Vol C Tables 4.2.6.8 and 6.1.1.4'
Cl Cl 0.1484 0.1585 'International Tables Vol C Tables 4.2.6.8 and 6.1.1.4'

loop_
_geom_angle_atom_site_label_1
_geom_angle_atom_site_label_2
_geom_angle_atom_site_label_3
_geom_angle
_geom_angle_site_symmetry_1
_geom_angle_site_symmetry_3
_geom_angle_publ_flag
C9 C1 C2 109.63(18) . . ?
C9 C1 S1 120.96(16) . . ?
C2 C1 S1 128.97(15) . . ?
C3 C2 C7 120.2(2) . . ?
C3 C2 C1 132.8(2) . . ?
C7 C2 C1 107.01(19) . . ?
C2 C3 C4 117.7(2) . . ?
C2 C3 H3 121.2 . . ?
C4 C3 H3 121.2 . . ?
C5 C4 C3 121.5(2) . . ?
C5 C4 H4 119.2 . . ?
C3 C4 H4 119.2 . . ?
C4 C5 C6 120.7(2) . . ?
C4 C5 H5 119.7 . . ?
C6 C5 H5 119.7 . . ?
C7 C6 C5 118.0(2) . . ?
C7 C6 H6 121.0 . . ?
C5 C6 H6 121.0 . . ?
C6 C7 C2 121.9(2) . . ?
C6 C7 C8 129.5(2) . . ?
C2 C7 C8 108.57(18) . . ?
O1 C8 C7 127.4(2) . . ?
O1 C8 C9 127.1(2) . . ?
C7 C8 C9 105.38(18) . . ?
C1 C9 C8 109.15(19) . . ?
C1 C9 S2 126.28(16) . . ?
C8 C9 S2 124.12(16) . . ?
C11 C10 C15 119.7(2) . . ?
C11 C10 S1 121.62(17) . . ?
C15 C10 S1 118.43(17) . . ?
C12 C11 C10 120.2(2) . . ?
C12 C11 H11 119.9 . . ?
C10 C11 H11 119.9 . . ?
C13 C12 C11 119.2(2) . . ?
C13 C12 H12 120.4 . . ?
C11 C12 H12 120.4 . . ?
C14 C13 C12 121.5(2) . . ?
C14 C13 Cl1 119.2(2) . . ?
C12 C13 Cl1 119.4(2) . . ?
C13 C14 C15 119.1(2) . . ?
C13 C14 H14 120.4 . . ?
C15 C14 H14 120.4 . . ?
C14 C15 C10 120.3(2) . . ?
C14 C15 H15 119.8 . . ?
C10 C15 H15 119.8 . . ?
C21 C16 C17 119.6(2) . . ?
C21 C16 S2 123.27(17) . . ?
C17 C16 S2 117.13(18) . . ?
C18 C17 C16 120.3(2) . . ?
C18 C17 H17 119.8 . . ?
C16 C17 H17 119.8 . . ?
C19 C18 C17 119.2(2) . . ?
C19 C18 H18 120.4 . . ?
C17 C18 H18 120.4 . . ?
C18 C19 C20 121.5(2) . . ?
C18 C19 Cl2 119.0(2) . . ?
C20 C19 Cl2 119.6(2) . . ?
C19 C20 C21 119.1(2) . . ?
C19 C20 H20 120.5 . . ?
C21 C20 H20 120.5 . . ?
C20 C21 C16 120.3(2) . . ?
C20 C21 H21 119.9 . . ?
C16 C21 H21 119.9 . . ?
C1 S1 C10 105.26(10) . . ?
C9 S2 C16 102.02(10) . . ?

loop_
_geom_bond_atom_site_label_1
_geom_bond_atom_site_label_2
_geom_bond_distance
_geom_bond_site_symmetry_2
_geom_bond_publ_flag
C1 C9 1.352(3) . ?
C1 C2 1.493(3) . ?
C1 S1 1.730(2) . ?
C2 C3 1.374(3) . ?
C2 C7 1.401(3) . ?
C3 C4 1.403(3) . ?
C3 H3 0.9300 . ?
C4 C5 1.380(4) . ?
C4 H4 0.9300 . ?
C5 C6 1.382(4) . ?
C5 H5 0.9300 . ?
C6 C7 1.373(3) . ?
C6 H6 0.9300 . ?
C7 C8 1.482(3) . ?
C8 O1 1.214(3) . ?
C8 C9 1.484(3) . ?
C9 S2 1.742(2) . ?
C10 C11 1.379(3) . ?
C10 C15 1.380(3) . ?
C10 S1 1.777(2) . ?
C11 C12 1.374(4) . ?
C11 H11 0.9300 . ?
C12 C13 1.374(4) . ?
C12 H12 0.9300 . ?
C13 C14 1.368(4) . ?
C13 Cl1 1.739(3) . ?
C14 C15 1.376(3) . ?
C14 H14 0.9300 . ?
C15 H15 0.9300 . ?
C16 C21 1.381(3) . ?
C16 C17 1.386(3) . ?
C16 S2 1.775(2) . ?
C17 C18 1.375(3) . ?
C17 H17 0.9300 . ?
C18 C19 1.368(4) . ?
C18 H18 0.9300 . ?
C19 C20 1.377(4) . ?
C19 Cl2 1.747(3) . ?
C20 C21 1.378(4) . ?
C20 H20 0.9300 . ?
C21 H21 0.9300 . ?

loop_
_geom_torsion_atom_site_label_1
_geom_torsion_atom_site_label_2
_geom_torsion_atom_site_label_3
_geom_torsion_atom_site_label_4
_geom_torsion
_geom_torsion_site_symmetry_1
_geom_torsion_site_symmetry_2
_geom_torsion_site_symmetry_3
_geom_torsion_site_symmetry_4
_geom_torsion_publ_flag
C9 C1 C2 C3 176.8(2) . . . . ?
S1 C1 C2 C3 4.5(4) . . . . ?
C9 C1 C2 C7 -1.2(2) . . . . ?
S1 C1 C2 C7 -173.54(17) . . . . ?
C7 C2 C3 C4 -1.9(3) . . . . ?
C1 C2 C3 C4 -179.7(2) . . . . ?
C2 C3 C4 C5 -0.2(4) . . . . ?
C3 C4 C5 C6 1.5(4) . . . . ?
C4 C5 C6 C7 -0.6(4) . . . . ?
C5 C6 C7 C2 -1.6(4) . . . . ?
C5 C6 C7 C8 174.9(2) . . . . ?
C3 C2 C7 C6 2.9(3) . . . . ?
C1 C2 C7 C6 -178.8(2) . . . . ?
C3 C2 C7 C8 -174.3(2) . . . . ?
C1 C2 C7 C8 4.0(2) . . . . ?
C6 C7 C8 O1 -5.7(4) . . . . ?
C2 C7 C8 O1 171.2(2) . . . . ?
C6 C7 C8 C9 177.9(2) . . . . ?
C2 C7 C8 C9 -5.2(2) . . . . ?
C2 C1 C9 C8 -2.1(2) . . . . ?
S1 C1 C9 C8 170.92(15) . . . . ?
C2 C1 C9 S2 -174.60(16) . . . . ?
S1 C1 C9 S2 -1.6(3) . . . . ?
O1 C8 C9 C1 -171.9(2) . . . . ?
C7 C8 C9 C1 4.5(2) . . . . ?
O1 C8 C9 S2 0.8(4) . . . . ?
C7 C8 C9 S2 177.16(16) . . . . ?
C15 C10 C11 C12 -0.6(4) . . . . ?
S1 C10 C11 C12 -175.2(2) . . . . ?
C10 C11 C12 C13 0.6(4) . . . . ?
C11 C12 C13 C14 -0.1(4) . . . . ?
C11 C12 C13 Cl1 -179.8(2) . . . . ?
C12 C13 C14 C15 -0.4(4) . . . . ?
Cl1 C13 C14 C15 179.3(2) . . . . ?
C13 C14 C15 C10 0.4(4) . . . . ?
C11 C10 C15 C14 0.1(4) . . . . ?
S1 C10 C15 C14 174.86(19) . . . . ?
C21 C16 C17 C18 -0.5(3) . . . . ?
S2 C16 C17 C18 -178.46(18) . . . . ?
C16 C17 C18 C19 -1.1(4) . . . . ?
C17 C18 C19 C20 1.6(4) . . . . ?
C17 C18 C19 Cl2 -178.01(19) . . . . ?
C18 C19 C20 C21 -0.4(4) . . . . ?
Cl2 C19 C20 C21 179.2(2) . . . . ?
C19 C20 C21 C16 -1.3(4) . . . . ?
C17 C16 C21 C20 1.7(4) . . . . ?
S2 C16 C21 C20 179.53(19) . . . . ?
C9 C1 S1 C10 153.75(18) . . . . ?
C2 C1 S1 C10 -34.7(2) . . . . ?
C11 C10 S1 C1 -61.5(2) . . . . ?
C15 C10 S1 C1 123.87(18) . . . . ?
C1 C9 S2 C16 -130.3(2) . . . . ?
C8 C9 S2 C16 58.3(2) . . . . ?
C21 C16 S2 C9 26.2(2) . . . . ?
C17 C16 S2 C9 -155.97(17) . . . . ?
